data_4326959
loop_
_publ_author_name
'Michael T. Mock'
'Robert G. Potter'
'Molly J. O'Hagan'
'Donald M. Camaioni'
'William G. Dougherty'
'W. Scott Kassel'
'Daniel L. DuBois'

_publ_section_title
;
 Synthesis and Hydride Transfer Reactions of Cobalt and Nickel Hydride
 Complexes to BX3 Compounds
;
_journal_name_full 'Inorganic Chemistry'
_journal_page_first 11914
_journal_page_last 11928
_journal_paper_doi 10.1021/ic200857x
_journal_volume 50
_journal_year 2011
_chemical_formula_sum 'C72 H96 B2 Co2 F8 P8'
_chemical_formula_weight 1500.73
_chemical_name_systematic
; 
 ? 
;
_space_group_IT_number 2
_symmetry_cell_setting triclinic
_symmetry_space_group_name_Hall '-P 1'
_symmetry_space_group_name_H-M 'P -1'
_atom_sites_solution_hydrogens geom
_atom_sites_solution_primary direct
_atom_sites_solution_secondary difmap
_audit_creation_method SHELXL-97
_cell_angle_alpha 74.868(6)
_cell_angle_beta 82.200(5)
_cell_angle_gamma 84.762(5)
_cell_formula_units_Z 2
_cell_length_a 10.4373(13)
_cell_length_b 17.858(2)
_cell_length_c 20.266(3)
_cell_measurement_reflns_used 9909
_cell_measurement_temperature 100(2)
_cell_measurement_theta_max 33.26
_cell_measurement_theta_min 2.33
_cell_volume 3606.5(8)
_computing_cell_refinement 'Bruker SAINT'
_computing_data_collection 'Bruker APEX2'
_computing_data_reduction 'Bruker SAINT'
_computing_molecular_graphics 'Bruker SHELXTL'
_computing_publication_material 'Bruker SHELXTL'
_computing_structure_refinement 'SHELXL-97 (Sheldrick, 2008)'
_computing_structure_solution 'SHELXS-97 (Sheldrick, 2008)'
_diffrn_ambient_temperature 100(2)
_diffrn_measured_fraction_theta_full 0.973
_diffrn_measured_fraction_theta_max 0.893
_diffrn_measurement_device_type 'Bruker APEX-II CCD'
_diffrn_measurement_method '\f and \w scans'
_diffrn_radiation_monochromator graphite
_diffrn_radiation_source 'fine-focus sealed tube'
_diffrn_radiation_type MoK\a
_diffrn_radiation_wavelength 0.71073
_diffrn_reflns_av_R_equivalents 0.0354
_diffrn_reflns_av_sigmaI/netI 0.0583
_diffrn_reflns_limit_h_max 15
_diffrn_reflns_limit_h_min -15
_diffrn_reflns_limit_k_max 27
_diffrn_reflns_limit_k_min -27
_diffrn_reflns_limit_l_max 31
_diffrn_reflns_limit_l_min -31
_diffrn_reflns_number 61738
_diffrn_reflns_theta_full 25.00
_diffrn_reflns_theta_max 33.48
_diffrn_reflns_theta_min 1.97
_exptl_absorpt_coefficient_mu 0.699
_exptl_absorpt_correction_T_max 0.9397
_exptl_absorpt_correction_T_min 0.8728
_exptl_absorpt_correction_type multi-scan
_exptl_absorpt_process_details SADABS
_exptl_crystal_colour blue
_exptl_crystal_density_diffrn 1.382
_exptl_crystal_description block
_exptl_crystal_F_000 1568
_exptl_crystal_size_max 0.20
_exptl_crystal_size_mid 0.19
_exptl_crystal_size_min 0.09
_refine_diff_density_max 5.213
_refine_diff_density_min -0.621
_refine_diff_density_rms 0.183
_refine_ls_extinction_method none
_refine_ls_goodness_of_fit_ref 1.024
_refine_ls_hydrogen_treatment constr
_refine_ls_matrix_type full
_refine_ls_number_parameters 843
_refine_ls_number_reflns 25246
_refine_ls_number_restraints 0
_refine_ls_restrained_S_all 1.024
_refine_ls_R_factor_all 0.1093
_refine_ls_R_factor_gt 0.0728
_refine_ls_shift/su_max 0.001
_refine_ls_shift/su_mean 0.000
_refine_ls_structure_factor_coef Fsqd
_refine_ls_weighting_details 'calc w=1/[\s^2^(Fo^2^)+(0.1479P)^2^] where P=(Fo^2^+2Fc^2^)/3'
_refine_ls_weighting_scheme calc
_refine_ls_wR_factor_gt 0.1873
_refine_ls_wR_factor_ref 0.2240
_reflns_number_gt 16510
_reflns_number_total 25246
_reflns_threshold_expression >2sigma(I)
_cod_data_source_file ic200857x_si_001_06.cif
_cod_data_source_block pnl031_Codedpe2BF4
_cod_database_code 4326959

loop_
_symmetry_equiv_pos_as_xyz
'x, y, z'
'-x, -y, -z'

loop_
_atom_site_label
_atom_site_type_symbol
_atom_site_fract_x
_atom_site_fract_y
_atom_site_fract_z
_atom_site_U_iso_or_equiv
_atom_site_adp_type
_atom_site_occupancy
_atom_site_symmetry_multiplicity
_atom_site_calc_flag
_atom_site_refinement_flags
_atom_site_disorder_assembly
_atom_site_disorder_group
Co1 Co 1.0000 0.0000 0.5000 0.00902(9) Uani 1 2 d S . .
Co2 Co 0.5000 0.5000 0.5000 0.00952(9) Uani 1 2 d S . .
Co3 Co 0.0000 0.5000 0.0000 0.01019(10) Uani 1 2 d S . .
Co4 Co 0.5000 1.0000 0.0000 0.00965(10) Uani 1 2 d S . .
B1 B 0.4473(4) 0.0489(2) 0.2892(2) 0.0295(8) Uani 1 1 d . . .
B2 B 0.1325(4) 0.6475(2) 0.1906(2) 0.0326(8) Uani 1 1 d . . .
F1 F 0.5744(3) 0.02632(17) 0.27358(13) 0.0655(8) Uani 1 1 d . . .
F2 F 0.4000(4) 0.09313(17) 0.22987(14) 0.0838(11) Uani 1 1 d . . .
F3 F 0.4362(3) 0.09149(13) 0.33746(12) 0.0509(6) Uani 1 1 d . . .
F4 F 0.3828(3) -0.01694(17) 0.31427(17) 0.0776(9) Uani 1 1 d . . .
F5 F 0.2146(3) 0.58986(15) 0.22337(14) 0.0622(7) Uani 1 1 d . . .
F6 F 0.1281(2) 0.64092(15) 0.12436(12) 0.0525(6) Uani 1 1 d . . .
F7 F 0.1760(2) 0.72042(12) 0.18786(13) 0.0466(6) Uani 1 1 d . . .
F8 F 0.0075(2) 0.64046(13) 0.22637(13) 0.0454(6) Uani 1 1 d . . .
P1 P 0.93308(6) 0.12018(3) 0.49180(3) 0.01019(12) Uani 1 1 d . . .
P2 P 0.84054(6) -0.00299(3) 0.43992(3) 0.01101(12) Uani 1 1 d . . .
P3 P 0.44543(6) 0.62274(3) 0.48575(3) 0.01077(12) Uani 1 1 d . . .
P4 P 0.34180(6) 0.49946(3) 0.43783(3) 0.01210(12) Uani 1 1 d . . .
P5 P 0.05653(7) 0.37985(4) 0.04634(3) 0.01602(14) Uani 1 1 d . A 1
P6 P -0.14516(7) 0.51202(4) 0.08664(4) 0.01717(14) Uani 1 1 d . A 1
P7 P 0.54473(7) 0.90707(4) 0.08836(3) 0.01409(13) Uani 1 1 d . B 1
P8 P 0.30622(7) 1.00473(4) 0.05813(3) 0.01470(13) Uani 1 1 d . B 1
C1 C 1.1153(3) 0.16237(15) 0.37525(13) 0.0162(5) Uani 1 1 d . . .
H1A H 1.1464 0.1095 0.3869 0.019 Uiso 1 1 calc R . .
C2 C 1.1760(3) 0.21447(17) 0.31793(14) 0.0223(6) Uani 1 1 d . . .
H2A H 1.2477 0.1967 0.2906 0.027 Uiso 1 1 calc R . .
C3 C 1.1319(3) 0.29177(17) 0.30095(14) 0.0235(6) Uani 1 1 d . . .
H3A H 1.1748 0.3274 0.2629 0.028 Uiso 1 1 calc R . .
C4 C 1.0243(3) 0.31710(16) 0.33987(14) 0.0227(6) Uani 1 1 d . . .
H4A H 0.9918 0.3697 0.3273 0.027 Uiso 1 1 calc R . .
C5 C 0.9644(3) 0.26564(14) 0.39694(13) 0.0186(5) Uani 1 1 d . . .
H5A H 0.8920 0.2835 0.4237 0.022 Uiso 1 1 calc R . .
C6 C 1.0095(2) 0.18770(14) 0.41542(12) 0.0133(4) Uani 1 1 d . . .
C7 C 0.8477(3) 0.15358(15) 0.61858(13) 0.0180(5) Uani 1 1 d . . .
H7A H 0.7842 0.1172 0.6228 0.022 Uiso 1 1 calc R . .
C8 C 0.8521(3) 0.18942(16) 0.67169(14) 0.0235(6) Uani 1 1 d . . .
H8A H 0.7905 0.1782 0.7115 0.028 Uiso 1 1 calc R . .
C9 C 0.9462(4) 0.24140(16) 0.66671(15) 0.0267(7) Uani 1 1 d . . .
H9A H 0.9498 0.2650 0.7033 0.032 Uiso 1 1 calc R . .
C10 C 1.0349(3) 0.25886(16) 0.60826(15) 0.0237(6) Uani 1 1 d . . .
H10A H 1.0995 0.2943 0.6049 0.028 Uiso 1 1 calc R . .
C11 C 1.0298(3) 0.22445(14) 0.55419(14) 0.0168(5) Uani 1 1 d . . .
H11A H 1.0900 0.2374 0.5139 0.020 Uiso 1 1 calc R . .
C12 C 0.9368(2) 0.17115(13) 0.55889(12) 0.0128(4) Uani 1 1 d . . .
C13 C 0.7612(3) 0.13295(14) 0.47592(14) 0.0148(5) Uani 1 1 d . . .
H13A H 0.7050 0.1086 0.5181 0.018 Uiso 1 1 calc R . .
H13B H 0.7341 0.1888 0.4614 0.018 Uiso 1 1 calc R . .
C14 C 0.7527(3) 0.09308(13) 0.41863(13) 0.0144(4) Uani 1 1 d . . .
H14A H 0.7919 0.1249 0.3741 0.017 Uiso 1 1 calc R . .
H14B H 0.6609 0.0869 0.4147 0.017 Uiso 1 1 calc R . .
C15 C 0.8739(3) -0.02574(15) 0.35568(13) 0.0175(5) Uani 1 1 d . . .
H15A H 0.8905 -0.0826 0.3626 0.021 Uiso 1 1 calc R . .
H15B H 0.7968 -0.0098 0.3306 0.021 Uiso 1 1 calc R . .
C16 C 0.9915(3) 0.01577(17) 0.31202(14) 0.0236(6) Uani 1 1 d . . .
H16A H 1.0153 -0.0044 0.2712 0.035 Uiso 1 1 calc R . .
H16B H 1.0647 0.0064 0.3393 0.035 Uiso 1 1 calc R . .
H16C H 0.9694 0.0717 0.2978 0.035 Uiso 1 1 calc R . .
C17 C 0.7120(3) -0.06770(14) 0.48694(14) 0.0157(5) Uani 1 1 d . . .
H17A H 0.7513 -0.1213 0.5000 0.019 Uiso 1 1 calc R . .
H17B H 0.6800 -0.0524 0.5301 0.019 Uiso 1 1 calc R . .
C18 C 0.5959(3) -0.06882(17) 0.44893(16) 0.0227(6) Uani 1 1 d . . .
H18A H 0.5320 -0.1027 0.4795 0.034 Uiso 1 1 calc R . .
H18B H 0.6246 -0.0884 0.4081 0.034 Uiso 1 1 calc R . .
H18C H 0.5566 -0.0160 0.4348 0.034 Uiso 1 1 calc R . .
C19 C 0.6327(3) 0.64678(16) 0.37174(14) 0.0195(5) Uani 1 1 d . . .
H19A H 0.6517 0.5924 0.3865 0.023 Uiso 1 1 calc R . .
C20 C 0.7041(3) 0.6905(2) 0.31325(15) 0.0271(6) Uani 1 1 d . . .
H20A H 0.7710 0.6660 0.2881 0.033 Uiso 1 1 calc R . .
C21 C 0.6762(3) 0.77040(19) 0.29215(15) 0.0292(7) Uani 1 1 d . . .
H21A H 0.7261 0.8007 0.2533 0.035 Uiso 1 1 calc R . .
C22 C 0.5756(4) 0.80607(16) 0.32763(15) 0.0274(7) Uani 1 1 d . . .
H22A H 0.5551 0.8602 0.3120 0.033 Uiso 1 1 calc R . .
C23 C 0.5052(3) 0.76237(14) 0.38599(14) 0.0200(5) Uani 1 1 d . . .
H23A H 0.4374 0.7871 0.4105 0.024 Uiso 1 1 calc R . .
C24 C 0.5331(3) 0.68261(14) 0.40889(13) 0.0153(5) Uani 1 1 d . . .
C25 C 0.3616(3) 0.65542(14) 0.61198(13) 0.0161(5) Uani 1 1 d . . .
H25A H 0.2989 0.6187 0.6157 0.019 Uiso 1 1 calc R . .
C26 C 0.3639(3) 0.69037(15) 0.66580(13) 0.0186(5) Uani 1 1 d . . .
H26A H 0.3029 0.6775 0.7057 0.022 Uiso 1 1 calc R . .
C27 C 0.4556(3) 0.74409(15) 0.66109(14) 0.0215(6) Uani 1 1 d . . .
H27A H 0.4568 0.7683 0.6975 0.026 Uiso 1 1 calc R . .
C28 C 0.5454(3) 0.76205(15) 0.60262(14) 0.0201(5) Uani 1 1 d . . .
H28A H 0.6091 0.7980 0.5995 0.024 Uiso 1 1 calc R . .
C29 C 0.5424(3) 0.72757(14) 0.54858(13) 0.0151(5) Uani 1 1 d . . .
H29A H 0.6032 0.7408 0.5086 0.018 Uiso 1 1 calc R . .
C30 C 0.4503(2) 0.67361(13) 0.55273(13) 0.0126(4) Uani 1 1 d . . .
C31 C 0.2763(2) 0.64094(14) 0.46651(14) 0.0149(5) Uani 1 1 d . . .
H31A H 0.2163 0.6216 0.5086 0.018 Uiso 1 1 calc R . .
H31B H 0.2562 0.6973 0.4486 0.018 Uiso 1 1 calc R . .
C32 C 0.2628(3) 0.59750(14) 0.41234(14) 0.0163(5) Uani 1 1 d . . .
H32A H 0.3041 0.6259 0.3669 0.020 Uiso 1 1 calc R . .
H32B H 0.1700 0.5938 0.4088 0.020 Uiso 1 1 calc R . .
C33 C 0.3666(3) 0.47156(15) 0.35550(14) 0.0187(5) Uani 1 1 d . . .
H33A H 0.3835 0.4145 0.3647 0.022 Uiso 1 1 calc R . .
H33B H 0.2863 0.4853 0.3329 0.022 Uiso 1 1 calc R . .
C34 C 0.4788(3) 0.51117(17) 0.30685(15) 0.0252(6) Uani 1 1 d . . .
H34A H 0.4892 0.4935 0.2644 0.038 Uiso 1 1 calc R . .
H34B H 0.5585 0.4979 0.3290 0.038 Uiso 1 1 calc R . .
H34C H 0.4607 0.5676 0.2958 0.038 Uiso 1 1 calc R . .
C35 C 0.2080(3) 0.44050(15) 0.48679(15) 0.0185(5) Uani 1 1 d . . .
H35A H 0.2439 0.3868 0.5044 0.022 Uiso 1 1 calc R . .
H35B H 0.1750 0.4610 0.5272 0.022 Uiso 1 1 calc R . .
C36 C 0.0927(3) 0.4367(2) 0.44854(19) 0.0321(7) Uani 1 1 d . . .
H36A H 0.0258 0.4067 0.4806 0.048 Uiso 1 1 calc R . .
H36B H 0.1216 0.4115 0.4111 0.048 Uiso 1 1 calc R . .
H36C H 0.0571 0.4895 0.4294 0.048 Uiso 1 1 calc R . .
C37 C -0.0501(3) 0.28457(15) 0.17283(14) 0.0200(5) Uani 1 1 d . A .
H37A H 0.0086 0.3069 0.1932 0.024 Uiso 1 1 calc R . .
C38 C -0.1324(3) 0.23005(16) 0.21450(15) 0.0254(6) Uani 1 1 d . . .
H38A H -0.1290 0.2150 0.2628 0.030 Uiso 1 1 calc R . .
C39 C -0.2198(3) 0.19740(17) 0.18580(17) 0.0282(6) Uani 1 1 d . . .
H39A H -0.2770 0.1605 0.2143 0.034 Uiso 1 1 calc R . .
C40 C -0.2229(3) 0.21913(17) 0.11491(17) 0.0275(6) Uani 1 1 d . . .
H40A H -0.2820 0.1965 0.0951 0.033 Uiso 1 1 calc R . .
C41 C -0.1403(3) 0.27372(16) 0.07264(15) 0.0219(5) Uani 1 1 d . A .
H41A H -0.1437 0.2883 0.0243 0.026 Uiso 1 1 calc R . .
C42 C -0.0519(3) 0.30725(15) 0.10152(14) 0.0177(5) Uani 1 1 d . . .
C43 C 0.2233(3) 0.43771(16) 0.11660(14) 0.0202(5) Uani 1 1 d . A .
H43A H 0.1740 0.4854 0.1032 0.024 Uiso 1 1 calc R . .
C44 C 0.3251(3) 0.43375(18) 0.15562(15) 0.0246(6) Uani 1 1 d . . .
H44A H 0.3434 0.4782 0.1694 0.030 Uiso 1 1 calc R . .
C45 C 0.3998(3) 0.36450(19) 0.17437(15) 0.0279(6) Uani 1 1 d . . .
H45A H 0.4695 0.3615 0.2008 0.033 Uiso 1 1 calc R . .
C46 C 0.3714(3) 0.29964(18) 0.15400(16) 0.0264(6) Uani 1 1 d . . .
H46A H 0.4226 0.2524 0.1662 0.032 Uiso 1 1 calc R . .
C47 C 0.2683(3) 0.30358(17) 0.11579(15) 0.0229(6) Uani 1 1 d . A .
H47A H 0.2496 0.2589 0.1026 0.028 Uiso 1 1 calc R . .
C48 C 0.1926(3) 0.37241(15) 0.09682(14) 0.0190(5) Uani 1 1 d . . .
C49 C 0.1246(3) 0.33257(15) -0.02251(14) 0.0215(5) Uani 1 1 d . . .
H49A H 0.1697 0.2820 -0.0029 0.026 Uiso 1 1 calc R A 1
H49B H 0.0551 0.3235 -0.0477 0.026 Uiso 1 1 calc R A 1
C50 C -0.2204(3) 0.61162(16) 0.07080(15) 0.0229(6) Uani 1 1 d . . .
H50A H -0.3012 0.6142 0.0495 0.028 Uiso 1 1 calc R A 1
H50B H -0.2424 0.6266 0.1149 0.028 Uiso 1 1 calc R A 1
C51 C -0.2882(3) 0.45250(16) 0.10725(15) 0.0219(5) Uani 1 1 d . . .
H51A H -0.2628 0.3992 0.1329 0.026 Uiso 1 1 calc R A 1
H51B H -0.3551 0.4747 0.1374 0.026 Uiso 1 1 calc R A 1
C52 C -0.3459(3) 0.44869(19) 0.04238(16) 0.0277(6) Uani 1 1 d . A .
H52A H -0.4227 0.4180 0.0558 0.042 Uiso 1 1 calc R . .
H52B H -0.2814 0.4243 0.0134 0.042 Uiso 1 1 calc R . .
H52C H -0.3705 0.5014 0.0166 0.042 Uiso 1 1 calc R . .
C53 C -0.0856(3) 0.49765(16) 0.17056(13) 0.0208(5) Uani 1 1 d . . .
H53A H -0.0400 0.4456 0.1820 0.025 Uiso 1 1 calc R A 1
H53B H -0.0209 0.5365 0.1659 0.025 Uiso 1 1 calc R A 1
C54 C -0.1876(3) 0.50380(18) 0.23131(15) 0.0274(6) Uani 1 1 d . A .
H54A H -0.1444 0.5001 0.2722 0.041 Uiso 1 1 calc R . .
H54B H -0.2462 0.4614 0.2407 0.041 Uiso 1 1 calc R . .
H54C H -0.2374 0.5538 0.2199 0.041 Uiso 1 1 calc R . .
C55 C 0.7900(3) 0.83040(17) 0.10911(14) 0.0222(6) Uani 1 1 d . B .
H55A H 0.7658 0.7948 0.0860 0.027 Uiso 1 1 calc R . .
C56 C 0.9118(3) 0.8212(2) 0.13169(17) 0.0307(7) Uani 1 1 d . . .
H56A H 0.9711 0.7801 0.1235 0.037 Uiso 1 1 calc R . .
C57 C 0.9459(3) 0.8727(2) 0.16636(17) 0.0358(8) Uani 1 1 d . . .
H57A H 1.0283 0.8660 0.1827 0.043 Uiso 1 1 calc R . .
C58 C 0.8606(3) 0.9342(2) 0.17742(16) 0.0333(8) Uani 1 1 d . . .
H58A H 0.8854 0.9693 0.2008 0.040 Uiso 1 1 calc R . .
C59 C 0.7393(3) 0.94406(17) 0.15432(14) 0.0231(6) Uani 1 1 d . B .
H59A H 0.6812 0.9861 0.1616 0.028 Uiso 1 1 calc R . .
C60 C 0.7027(3) 0.89135(15) 0.11994(13) 0.0171(5) Uani 1 1 d . . .
C61 C 0.4842(3) 0.79877(15) 0.02045(14) 0.0183(5) Uani 1 1 d . B .
H61A H 0.4894 0.8408 -0.0196 0.022 Uiso 1 1 calc R . .
C62 C 0.4518(3) 0.72609(16) 0.01642(15) 0.0219(5) Uani 1 1 d . . .
H62A H 0.4379 0.7184 -0.0266 0.026 Uiso 1 1 calc R . .
C63 C 0.4398(3) 0.66512(16) 0.07508(16) 0.0242(6) Uani 1 1 d . . .
H63A H 0.4144 0.6162 0.0727 0.029 Uiso 1 1 calc R . .
C64 C 0.4655(3) 0.67618(17) 0.13747(16) 0.0260(6) Uani 1 1 d . . .
H64A H 0.4586 0.6344 0.1777 0.031 Uiso 1 1 calc R . .
C65 C 0.5010(3) 0.74763(16) 0.14135(14) 0.0226(6) Uani 1 1 d . B .
H65A H 0.5200 0.7542 0.1840 0.027 Uiso 1 1 calc R . .
C66 C 0.5090(3) 0.80999(14) 0.08313(13) 0.0163(5) Uani 1 1 d . . .
C67 C 0.4348(3) 0.91924(15) 0.16451(13) 0.0182(5) Uani 1 1 d . . .
H67A H 0.4400 0.8720 0.2029 0.022 Uiso 1 1 calc R B 1
H67B H 0.4580 0.9640 0.1798 0.022 Uiso 1 1 calc R B 1
C68 C 0.2996(3) 0.93313(15) 0.14256(13) 0.0175(5) Uani 1 1 d . B .
H68A H 0.2393 0.9531 0.1770 0.021 Uiso 1 1 calc R C 1
H68B H 0.2681 0.8838 0.1391 0.021 Uiso 1 1 calc R C 1
C69 C 0.2585(3) 1.09707(15) 0.08225(14) 0.0181(5) Uani 1 1 d . . .
H69A H 0.3227 1.1056 0.1109 0.022 Uiso 1 1 calc R B 1
H69B H 0.2639 1.1398 0.0397 0.022 Uiso 1 1 calc R B 1
C70 C 0.1240(3) 1.10296(18) 0.12111(19) 0.0319(7) Uani 1 1 d . B .
H70A H 0.1116 1.1523 0.1345 0.048 Uiso 1 1 calc R . .
H70B H 0.1155 1.0597 0.1624 0.048 Uiso 1 1 calc R . .
H70C H 0.0585 1.1007 0.0914 0.048 Uiso 1 1 calc R . .
C71 C 0.1626(3) 0.98437(16) 0.02420(14) 0.0188(5) Uani 1 1 d . . .
H71A H 0.0884 0.9791 0.0608 0.023 Uiso 1 1 calc R B 1
H71B H 0.1411 1.0289 -0.0142 0.023 Uiso 1 1 calc R B 1
C72 C 0.1823(3) 0.91002(17) -0.00158(16) 0.0260(6) Uani 1 1 d . B .
H72A H 0.1040 0.9026 -0.0203 0.039 Uiso 1 1 calc R . .
H72B H 0.1993 0.8653 0.0368 0.039 Uiso 1 1 calc R . .
H72C H 0.2560 0.9148 -0.0376 0.039 Uiso 1 1 calc R . .

loop_
_atom_site_aniso_label
_atom_site_aniso_U_11
_atom_site_aniso_U_22
_atom_site_aniso_U_33
_atom_site_aniso_U_23
_atom_site_aniso_U_13
_atom_site_aniso_U_12
Co1 0.0092(2) 0.00711(18) 0.01046(19) -0.00140(14) -0.00261(16) 0.00060(16)
Co2 0.0094(2) 0.00677(17) 0.0120(2) -0.00178(15) -0.00173(17) 0.00048(16)
Co3 0.0104(2) 0.00878(18) 0.0105(2) -0.00213(15) 0.00011(17) 0.00125(16)
Co4 0.0085(2) 0.01087(19) 0.00861(19) -0.00134(15) -0.00030(16) -0.00003(16)
B1 0.036(2) 0.0270(16) 0.0301(17) -0.0140(14) -0.0112(16) 0.0062(15)
B2 0.0279(19) 0.0330(18) 0.041(2) -0.0172(16) -0.0041(17) 0.0028(16)
F1 0.0474(16) 0.093(2) 0.0499(15) -0.0201(14) 0.0035(13) 0.0181(15)
F2 0.134(3) 0.0730(19) 0.0502(16) -0.0227(14) -0.0544(19) 0.0476(19)
F3 0.0700(18) 0.0426(12) 0.0524(14) -0.0332(11) -0.0224(13) 0.0175(12)
F4 0.075(2) 0.0622(17) 0.105(3) -0.0319(17) -0.0024(19) -0.0325(16)
F5 0.0530(17) 0.0503(14) 0.0690(18) 0.0096(12) -0.0154(14) 0.0105(12)
F6 0.0519(15) 0.0702(16) 0.0421(13) -0.0216(12) -0.0028(11) -0.0207(13)
F7 0.0335(12) 0.0395(11) 0.0737(16) -0.0287(11) -0.0007(11) -0.0035(10)
F8 0.0317(12) 0.0492(13) 0.0623(15) -0.0303(11) 0.0071(11) -0.0097(10)
P1 0.0096(3) 0.0080(2) 0.0126(3) -0.0021(2) -0.0014(2) 0.0000(2)
P2 0.0122(3) 0.0086(2) 0.0123(3) -0.0016(2) -0.0038(2) 0.0000(2)
P3 0.0105(3) 0.0073(2) 0.0140(3) -0.0020(2) -0.0012(2) -0.0001(2)
P4 0.0122(3) 0.0093(2) 0.0149(3) -0.0028(2) -0.0032(2) 0.0005(2)
P5 0.0187(3) 0.0145(3) 0.0144(3) -0.0035(2) -0.0012(3) 0.0002(3)
P6 0.0171(3) 0.0167(3) 0.0167(3) -0.0042(2) 0.0011(3) -0.0001(3)
P7 0.0136(3) 0.0160(3) 0.0121(3) -0.0028(2) -0.0015(2) -0.0005(2)
P8 0.0128(3) 0.0156(3) 0.0138(3) -0.0015(2) 0.0000(2) -0.0004(2)
C1 0.0124(11) 0.0208(11) 0.0152(11) -0.0028(9) -0.0052(9) 0.0010(10)
C2 0.0183(13) 0.0314(14) 0.0159(12) -0.0020(10) -0.0043(10) -0.0029(12)
C3 0.0252(15) 0.0274(14) 0.0167(12) 0.0012(10) -0.0042(11) -0.0118(12)
C4 0.0316(16) 0.0160(11) 0.0193(12) 0.0014(9) -0.0073(12) -0.0049(11)
C5 0.0256(14) 0.0127(10) 0.0169(11) -0.0022(8) -0.0048(10) 0.0002(10)
C6 0.0124(11) 0.0138(10) 0.0128(10) -0.0004(8) -0.0042(9) -0.0015(9)
C7 0.0207(13) 0.0143(10) 0.0162(11) -0.0008(8) -0.0006(10) 0.0028(10)
C8 0.0335(17) 0.0222(12) 0.0128(11) -0.0041(9) -0.0023(11) 0.0078(12)
C9 0.045(2) 0.0190(12) 0.0200(13) -0.0092(10) -0.0151(13) 0.0094(13)
C10 0.0362(17) 0.0159(11) 0.0219(13) -0.0058(10) -0.0110(12) -0.0015(12)
C11 0.0206(13) 0.0132(10) 0.0186(11) -0.0047(9) -0.0076(10) -0.0015(10)
C12 0.0138(11) 0.0109(9) 0.0136(10) -0.0032(8) -0.0030(9) 0.0022(9)
C13 0.0127(11) 0.0110(9) 0.0212(12) -0.0048(8) -0.0036(10) 0.0016(9)
C14 0.0134(11) 0.0097(9) 0.0198(11) -0.0018(8) -0.0052(9) 0.0000(9)
C15 0.0217(13) 0.0173(11) 0.0140(11) -0.0046(9) -0.0043(10) 0.0008(10)
C16 0.0290(16) 0.0266(13) 0.0130(11) -0.0026(10) 0.0020(11) -0.0042(12)
C17 0.0133(11) 0.0135(10) 0.0193(12) 0.0000(9) -0.0044(10) -0.0031(9)
C18 0.0209(14) 0.0212(12) 0.0273(14) -0.0024(11) -0.0104(12) -0.0078(11)
C19 0.0176(13) 0.0219(12) 0.0187(12) -0.0044(10) -0.0012(10) -0.0039(11)
C20 0.0220(15) 0.0438(17) 0.0162(12) -0.0078(12) 0.0005(11) -0.0091(13)
C21 0.0367(18) 0.0364(16) 0.0139(12) 0.0029(11) -0.0065(12) -0.0212(15)
C22 0.045(2) 0.0176(12) 0.0201(13) 0.0030(10) -0.0145(13) -0.0120(13)
C23 0.0318(16) 0.0126(10) 0.0162(11) -0.0008(8) -0.0105(11) -0.0018(11)
C24 0.0176(12) 0.0143(10) 0.0135(10) -0.0016(8) -0.0012(9) -0.0045(9)
C25 0.0178(12) 0.0120(10) 0.0178(11) -0.0028(8) -0.0025(10) 0.0008(9)
C26 0.0223(14) 0.0179(11) 0.0141(11) -0.0034(9) -0.0010(10) 0.0033(10)
C27 0.0320(16) 0.0169(11) 0.0165(12) -0.0060(9) -0.0074(11) 0.0049(11)
C28 0.0264(15) 0.0142(10) 0.0213(12) -0.0045(9) -0.0080(11) -0.0012(10)
C29 0.0170(12) 0.0133(10) 0.0144(10) -0.0016(8) -0.0032(9) -0.0009(9)
C30 0.0140(11) 0.0085(9) 0.0154(10) -0.0029(8) -0.0036(9) 0.0015(8)
C31 0.0107(11) 0.0109(9) 0.0234(12) -0.0052(9) -0.0034(10) 0.0028(9)
C32 0.0159(12) 0.0124(10) 0.0217(12) -0.0052(9) -0.0059(10) 0.0012(9)
C33 0.0234(14) 0.0161(11) 0.0185(12) -0.0071(9) -0.0076(11) 0.0037(10)
C34 0.0331(17) 0.0225(13) 0.0163(12) -0.0025(10) 0.0027(12) 0.0030(12)
C35 0.0148(12) 0.0167(11) 0.0240(13) -0.0030(9) -0.0041(10) -0.0046(10)
C36 0.0246(16) 0.0351(16) 0.0384(18) -0.0045(14) -0.0120(14) -0.0129(14)
C37 0.0228(14) 0.0189(11) 0.0187(12) -0.0052(9) -0.0042(11) 0.0002(11)
C38 0.0302(16) 0.0195(12) 0.0222(13) 0.0001(10) -0.0012(12) 0.0021(12)
C39 0.0269(16) 0.0188(12) 0.0350(16) -0.0027(11) 0.0037(13) -0.0038(12)
C40 0.0261(15) 0.0228(13) 0.0358(16) -0.0090(12) -0.0052(13) -0.0049(12)
C41 0.0228(14) 0.0213(12) 0.0229(13) -0.0057(10) -0.0068(11) -0.0007(11)
C42 0.0189(13) 0.0150(10) 0.0187(12) -0.0034(9) -0.0031(10) 0.0005(10)
C43 0.0188(13) 0.0214(12) 0.0187(12) -0.0017(10) -0.0013(11) -0.0033(11)
C44 0.0243(15) 0.0283(14) 0.0206(13) -0.0034(11) -0.0021(12) -0.0070(12)
C45 0.0241(15) 0.0374(16) 0.0186(13) 0.0023(11) -0.0056(12) -0.0067(13)
C46 0.0185(14) 0.0295(14) 0.0258(14) 0.0005(11) -0.0033(12) 0.0059(12)
C47 0.0218(14) 0.0213(12) 0.0230(13) -0.0020(10) -0.0044(11) 0.0047(11)
C48 0.0168(12) 0.0186(11) 0.0194(12) -0.0019(9) -0.0008(10) -0.0002(10)
C49 0.0297(15) 0.0169(11) 0.0190(12) -0.0072(9) -0.0041(11) 0.0027(11)
C50 0.0219(14) 0.0236(13) 0.0211(13) -0.0075(10) 0.0013(11) 0.0104(11)
C51 0.0179(13) 0.0243(13) 0.0227(13) -0.0062(10) 0.0032(11) -0.0039(11)
C52 0.0199(14) 0.0367(16) 0.0276(15) -0.0092(12) -0.0021(12) -0.0049(13)
C53 0.0220(14) 0.0238(12) 0.0162(11) -0.0064(10) 0.0007(10) -0.0004(11)
C54 0.0319(17) 0.0299(14) 0.0187(13) -0.0069(11) 0.0054(12) -0.0024(13)
C55 0.0150(12) 0.0294(14) 0.0175(12) 0.0005(10) -0.0010(10) 0.0027(11)
C56 0.0187(14) 0.0373(17) 0.0281(15) 0.0047(13) -0.0017(13) 0.0004(13)
C57 0.0221(16) 0.054(2) 0.0229(15) 0.0112(14) -0.0071(13) -0.0112(15)
C58 0.0301(17) 0.0475(19) 0.0226(14) -0.0021(13) -0.0041(13) -0.0227(16)
C59 0.0229(14) 0.0283(14) 0.0185(12) -0.0049(10) -0.0016(11) -0.0078(12)
C60 0.0132(11) 0.0220(12) 0.0135(11) 0.0003(9) -0.0011(9) -0.0022(10)
C61 0.0157(12) 0.0206(11) 0.0177(11) -0.0036(9) -0.0026(10) 0.0016(10)
C62 0.0221(14) 0.0232(12) 0.0226(13) -0.0086(10) -0.0035(11) -0.0023(11)
C63 0.0228(14) 0.0204(12) 0.0300(15) -0.0067(11) -0.0031(12) -0.0027(11)
C64 0.0276(16) 0.0218(13) 0.0245(14) 0.0013(10) -0.0026(12) -0.0012(12)
C65 0.0297(16) 0.0191(12) 0.0181(12) -0.0014(9) -0.0059(11) -0.0020(11)
C66 0.0142(12) 0.0158(10) 0.0179(11) -0.0028(9) -0.0034(10) 0.0017(9)
C67 0.0187(13) 0.0212(11) 0.0132(11) -0.0035(9) -0.0008(10) 0.0025(10)
C68 0.0148(12) 0.0201(11) 0.0138(11) -0.0001(9) 0.0024(10) -0.0002(10)
C69 0.0168(12) 0.0168(11) 0.0200(12) -0.0054(9) -0.0004(10) 0.0024(10)
C70 0.0248(16) 0.0265(14) 0.0435(18) -0.0159(13) 0.0130(14) -0.0012(13)
C71 0.0118(11) 0.0247(12) 0.0198(12) -0.0053(10) -0.0022(10) -0.0014(10)
C72 0.0253(15) 0.0259(13) 0.0307(15) -0.0121(12) -0.0069(13) -0.0022(12)

loop_
_atom_type_symbol
_atom_type_description
_atom_type_scat_dispersion_real
_atom_type_scat_dispersion_imag
_atom_type_scat_source
C C 0.0033 0.0016 'International Tables Vol C Tables 4.2.6.8 and 6.1.1.4'
H H 0.0000 0.0000 'International Tables Vol C Tables 4.2.6.8 and 6.1.1.4'
B B 0.0013 0.0007 'International Tables Vol C Tables 4.2.6.8 and 6.1.1.4'
F F 0.0171 0.0103 'International Tables Vol C Tables 4.2.6.8 and 6.1.1.4'
P P 0.1023 0.0942 'International Tables Vol C Tables 4.2.6.8 and 6.1.1.4'
Co Co 0.3494 0.9721 'International Tables Vol C Tables 4.2.6.8 and 6.1.1.4'

loop_
_geom_angle_atom_site_label_1
_geom_angle_atom_site_label_2
_geom_angle_atom_site_label_3
_geom_angle
_geom_angle_site_symmetry_1
_geom_angle_site_symmetry_3
P1 Co1 P1 179.999(10) . 2_756
P1 Co1 P2 85.18(2) . .
P1 Co1 P2 94.82(2) 2_756 .
P1 Co1 P2 94.82(2) . 2_756
P1 Co1 P2 85.18(2) 2_756 2_756
P2 Co1 P2 180.0 . 2_756
P3 Co2 P3 179.998(9) 2_666 .
P3 Co2 P4 94.73(2) 2_666 .
P3 Co2 P4 85.27(2) . .
P3 Co2 P4 85.27(2) 2_666 2_666
P3 Co2 P4 94.73(2) . 2_666
P4 Co2 P4 180.0 . 2_666
P5 Co3 P5 180.0 . 2_565
P5 Co3 P6 94.57(3) . .
P5 Co3 P6 85.43(3) 2_565 .
P5 Co3 P6 85.43(3) . 2_565
P5 Co3 P6 94.57(3) 2_565 2_565
P6 Co3 P6 180.0 . 2_565
P7 Co4 P7 179.999(1) 2_675 .
P7 Co4 P8 95.37(3) 2_675 .
P7 Co4 P8 84.63(3) . .
P7 Co4 P8 84.63(3) 2_675 2_675
P7 Co4 P8 95.37(3) . 2_675
P8 Co4 P8 180.0 . 2_675
F4 B1 F1 106.7(3) . .
F4 B1 F3 110.4(3) . .
F1 B1 F3 110.4(3) . .
F4 B1 F2 110.5(3) . .
F1 B1 F2 108.9(3) . .
F3 B1 F2 109.8(3) . .
F5 B2 F6 109.6(3) . .
F5 B2 F7 109.9(3) . .
F6 B2 F7 109.4(3) . .
F5 B2 F8 109.6(3) . .
F6 B2 F8 108.8(3) . .
F7 B2 F8 109.4(3) . .
C6 P1 C12 102.18(11) . .
C6 P1 C13 101.78(12) . .
C12 P1 C13 103.25(12) . .
C6 P1 Co1 113.42(8) . .
C12 P1 Co1 124.47(8) . .
C13 P1 Co1 109.11(8) . .
C15 P2 C14 102.23(12) . .
C15 P2 C17 104.38(12) . .
C14 P2 C17 102.91(12) . .
C15 P2 Co1 120.61(10) . .
C14 P2 Co1 110.34(8) . .
C17 P2 Co1 114.35(9) . .
C24 P3 C30 104.74(11) . .
C24 P3 C31 102.42(12) . .
C30 P3 C31 103.28(12) . .
C24 P3 Co2 112.48(9) . .
C30 P3 Co2 122.60(8) . .
C31 P3 Co2 109.20(8) . .
C32 P4 C33 101.42(12) . .
C32 P4 C35 103.06(13) . .
C33 P4 C35 103.18(13) . .
C32 P4 Co2 110.33(9) . .
C33 P4 Co2 123.58(10) . .
C35 P4 Co2 112.93(9) . .
C42 P5 C48 103.23(12) . .
C42 P5 C49 102.24(12) . .
C48 P5 C49 103.16(13) . .
C42 P5 Co3 125.54(9) . .
C48 P5 Co3 111.46(9) . .
C49 P5 Co3 108.81(9) . .
C53 P6 C50 103.10(13) . .
C53 P6 C51 103.25(13) . .
C50 P6 C51 102.12(14) . .
C53 P6 Co3 116.66(10) . .
C50 P6 Co3 110.53(9) . .
C51 P6 Co3 119.11(9) . .
C60 P7 C66 103.57(12) . .
C60 P7 C67 102.64(12) . .
C66 P7 C67 102.00(12) . .
C60 P7 Co4 123.00(9) . .
C66 P7 Co4 114.16(9) . .
C67 P7 Co4 109.01(9) . .
C71 P8 C68 102.02(13) . .
C71 P8 C69 103.57(13) . .
C68 P8 C69 102.48(12) . .
C71 P8 Co4 120.77(9) . .
C68 P8 Co4 110.83(9) . .
C69 P8 Co4 114.95(9) . .
C6 C1 C2 120.4(2) . .
C3 C2 C1 120.2(3) . .
C2 C3 C4 119.7(3) . .
C5 C4 C3 120.1(3) . .
C4 C5 C6 120.6(3) . .
C1 C6 C5 118.9(2) . .
C1 C6 P1 120.37(19) . .
C5 C6 P1 120.8(2) . .
C8 C7 C12 120.2(3) . .
C9 C8 C7 120.4(3) . .
C10 C9 C8 119.9(3) . .
C9 C10 C11 120.2(3) . .
C10 C11 C12 120.5(3) . .
C11 C12 C7 118.8(2) . .
C11 C12 P1 121.92(19) . .
C7 C12 P1 119.24(19) . .
C14 C13 P1 105.67(17) . .
C13 C14 P2 108.27(17) . .
C16 C15 P2 111.85(19) . .
C18 C17 P2 116.49(19) . .
C20 C19 C24 120.6(3) . .
C21 C20 C19 119.4(3) . .
C22 C21 C20 120.4(3) . .
C21 C22 C23 120.0(3) . .
C22 C23 C24 120.6(3) . .
C23 C24 C19 119.0(2) . .
C23 C24 P3 122.4(2) . .
C19 C24 P3 118.54(19) . .
C26 C25 C30 120.9(2) . .
C27 C26 C25 120.1(3) . .
C28 C27 C26 119.6(2) . .
C27 C28 C29 120.3(3) . .
C28 C29 C30 120.6(2) . .
C25 C30 C29 118.6(2) . .
C25 C30 P3 118.47(18) . .
C29 C30 P3 122.91(19) . .
C32 C31 P3 106.57(17) . .
C31 C32 P4 108.72(18) . .
C34 C33 P4 112.65(19) . .
C36 C35 P4 117.1(2) . .
C38 C37 C42 121.2(3) . .
C37 C38 C39 120.2(3) . .
C40 C39 C38 119.4(3) . .
C39 C40 C41 120.8(3) . .
C40 C41 C42 120.0(3) . .
C37 C42 C41 118.4(3) . .
C37 C42 P5 121.2(2) . .
C41 C42 P5 120.4(2) . .
C44 C43 C48 121.1(3) . .
C43 C44 C45 119.9(3) . .
C44 C45 C46 119.4(3) . .
C47 C46 C45 120.5(3) . .
C46 C47 C48 120.7(3) . .
C47 C48 C43 118.4(3) . .
C47 C48 P5 121.9(2) . .
C43 C48 P5 119.7(2) . .
C50 C49 P5 106.23(18) 2_565 .
C49 C50 P6 108.88(19) 2_565 .
C52 C51 P6 112.3(2) . .
C54 C53 P6 116.5(2) . .
C56 C55 C60 120.8(3) . .
C57 C56 C55 119.3(3) . .
C56 C57 C58 120.8(3) . .
C59 C58 C57 120.1(3) . .
C58 C59 C60 119.7(3) . .
C55 C60 C59 119.3(3) . .
C55 C60 P7 121.9(2) . .
C59 C60 P7 118.8(2) . .
C62 C61 C66 120.3(2) . .
C63 C62 C61 120.2(3) . .
C62 C63 C64 119.4(3) . .
C65 C64 C63 120.5(3) . .
C64 C65 C66 120.4(3) . .
C65 C66 C61 119.0(2) . .
C65 C66 P7 121.2(2) . .
C61 C66 P7 119.8(2) . .
C68 C67 P7 106.23(17) . .
C67 C68 P8 108.34(17) . .
C70 C69 P8 116.3(2) . .
C72 C71 P8 112.66(19) . .

loop_
_geom_bond_atom_site_label_1
_geom_bond_atom_site_label_2
_geom_bond_distance
_geom_bond_site_symmetry_2
Co1 P1 2.1663(6) .
Co1 P1 2.1663(6) 2_756
Co1 P2 2.2036(7) .
Co1 P2 2.2036(7) 2_756
Co2 P3 2.1676(6) 2_666
Co2 P3 2.1676(6) .
Co2 P4 2.2108(7) .
Co2 P4 2.2108(7) 2_666
Co3 P5 2.1682(7) .
Co3 P5 2.1682(7) 2_565
Co3 P6 2.1999(7) .
Co3 P6 2.2000(7) 2_565
Co4 P7 2.1708(7) 2_675
Co4 P7 2.1709(7) .
Co4 P8 2.2045(7) .
Co4 P8 2.2045(7) 2_675
B1 F4 1.354(5) .
B1 F1 1.370(5) .
B1 F3 1.376(4) .
B1 F2 1.381(4) .
B2 F5 1.368(5) .
B2 F6 1.385(5) .
B2 F7 1.403(4) .
B2 F8 1.404(5) .
P1 C6 1.831(2) .
P1 C12 1.829(2) .
P1 C13 1.848(3) .
P2 C15 1.837(3) .
P2 C14 1.845(2) .
P2 C17 1.845(3) .
P3 C24 1.825(3) .
P3 C30 1.828(2) .
P3 C31 1.841(3) .
P4 C32 1.842(3) .
P4 C33 1.842(3) .
P4 C35 1.841(3) .
P5 C42 1.839(3) .
P5 C48 1.836(3) .
P5 C49 1.844(3) .
P6 C53 1.837(3) .
P6 C50 1.843(3) .
P6 C51 1.849(3) .
P7 C60 1.821(3) .
P7 C66 1.839(3) .
P7 C67 1.842(3) .
P8 C71 1.833(3) .
P8 C68 1.846(3) .
P8 C69 1.847(3) .
C1 C6 1.394(4) .
C1 C2 1.400(4) .
C2 C3 1.384(4) .
C3 C4 1.394(4) .
C4 C5 1.388(4) .
C5 C6 1.398(3) .
C7 C8 1.396(4) .
C7 C12 1.406(4) .
C8 C9 1.388(5) .
C9 C10 1.385(5) .
C10 C11 1.398(4) .
C11 C12 1.398(3) .
C13 C14 1.528(4) .
C15 C16 1.539(4) .
C17 C18 1.526(4) .
C19 C20 1.397(4) .
C19 C24 1.405(4) .
C20 C21 1.394(5) .
C21 C22 1.392(5) .
C22 C23 1.391(4) .
C23 C24 1.395(3) .
C25 C26 1.395(4) .
C25 C30 1.398(4) .
C26 C27 1.393(4) .
C27 C28 1.393(4) .
C28 C29 1.395(4) .
C29 C30 1.402(3) .
C31 C32 1.528(4) .
C33 C34 1.522(4) .
C35 C36 1.533(4) .
C37 C38 1.388(4) .
C37 C42 1.398(4) .
C38 C39 1.389(5) .
C39 C40 1.391(5) .
C40 C41 1.394(4) .
C41 C42 1.408(4) .
C43 C44 1.394(4) .
C43 C48 1.404(4) .
C44 C45 1.393(5) .
C45 C46 1.395(5) .
C46 C47 1.395(4) .
C47 C48 1.393(4) .
C49 C50 1.535(4) 2_565
C50 C49 1.535(4) 2_565
C51 C52 1.538(4) .
C53 C54 1.534(4) .
C55 C56 1.390(4) .
C55 C60 1.397(4) .
C56 C57 1.391(5) .
C57 C58 1.394(6) .
C58 C59 1.389(4) .
C59 C60 1.414(4) .
C61 C62 1.396(4) .
C61 C66 1.397(4) .
C62 C63 1.387(4) .
C63 C64 1.393(4) .
C64 C65 1.385(4) .
C65 C66 1.394(4) .
C67 C68 1.517(4) .
C69 C70 1.522(4) .
C71 C72 1.537(4) .
